data_7030962
loop_
_publ_author_name
'Artyushin, Oleg I.'
'Odinets, Irina L.'
'Matveeva, Ekaterina V.'
'Vologzhanina, Anna V.'
'Varzatskii, Oleg A.'
'Lyubimov, Sergey E.'
'Voloshin, Yan Z.'

_publ_section_title
;
 Clathrochelates meet phosphorus: thiophosphorylation of Fe(ii)
 dichloroclathrochelate precursor, synthesis of N,S-donor macrobicyclic
 ligands and their Pd(ii) complexes as potent catalysts of Suzuki
 cross-coupling reaction.
;
_journal_issue 25
_journal_name_full 'Dalton transactions (Cambridge, England : 2003)'
_journal_page_first 9677
_journal_page_last 9689
_journal_paper_doi 10.1039/c3dt53590h
_journal_volume 43
_journal_year 2014
_chemical_formula_moiety 'C89 H72 B4 F4 Fe2 N14 O12 P2 S2, 3.5(C H2 Cl2)'
_chemical_formula_sum 'C92.5 H79 B4 Cl3.5 F4 Fe2 N14 O12 P2 S2'
_chemical_formula_weight 2059.77
_chemical_name_systematic
;
 ? 
;
_space_group_IT_number 2
_symmetry_cell_setting triclinic
_symmetry_space_group_name_Hall '-P 1'
_symmetry_space_group_name_H-M 'P -1'
_atom_sites_solution_hydrogens geom
_atom_sites_solution_primary direct
_atom_sites_solution_secondary difmap
_audit_creation_method SHELXL-97
_cell_angle_alpha 113.552(10)
_cell_angle_beta 102.415(12)
_cell_angle_gamma 90.045(12)
_cell_formula_units_Z 2
_cell_length_a 11.892(6)
_cell_length_b 19.945(10)
_cell_length_c 24.004(13)
_cell_measurement_reflns_used 2009
_cell_measurement_temperature 100(2)
_cell_measurement_theta_max 21.38
_cell_measurement_theta_min 2.19
_cell_volume 5073(5)
_computing_cell_refinement 'APEX2 (Bruker, 2005)'
_computing_data_collection 'APEX2 (Bruker, 2005)'
_computing_data_reduction 'APEX2 (Bruker, 2005)'
_computing_molecular_graphics 'SHELXTL ver. 5.1 (Sheldrick, 2008)'
_computing_publication_material 'SHELXTL ver. 5.1 (Sheldrick, 2008)'
_computing_structure_refinement 'SHELXTL ver. 5.1 (Sheldrick, 2008)'
_computing_structure_solution 'SHELXTL ver. 5.1 (Sheldrick, 2008)'
_diffrn_ambient_temperature 100(2)
_diffrn_measured_fraction_theta_full 0.997
_diffrn_measured_fraction_theta_max 0.997
_diffrn_measurement_device_type 'Bruker APEX-II CCD'
_diffrn_measurement_method '\f and \w scans'
_diffrn_radiation_monochromator graphite
_diffrn_radiation_source 'fine-focus sealed tube'
_diffrn_radiation_type MoK\a
_diffrn_radiation_wavelength 0.71073
_diffrn_reflns_av_R_equivalents 0.1566
_diffrn_reflns_av_sigmaI/netI 0.2654
_diffrn_reflns_limit_h_max 14
_diffrn_reflns_limit_h_min -14
_diffrn_reflns_limit_k_max 24
_diffrn_reflns_limit_k_min -24
_diffrn_reflns_limit_l_max 29
_diffrn_reflns_limit_l_min -29
_diffrn_reflns_number 47471
_diffrn_reflns_theta_full 26.00
_diffrn_reflns_theta_max 26.00
_diffrn_reflns_theta_min 1.13
_exptl_absorpt_coefficient_mu 0.522
_exptl_absorpt_correction_T_max 0.976
_exptl_absorpt_correction_T_min 0.958
_exptl_absorpt_correction_type multi-scan
_exptl_absorpt_process_details 'SADABS (Shelcdrick, 1998)'
_exptl_crystal_colour red
_exptl_crystal_density_diffrn 1.348
_exptl_crystal_density_method 'not measured'
_exptl_crystal_description needle
_exptl_crystal_F_000 2115
_exptl_crystal_size_max 0.42
_exptl_crystal_size_mid 0.07
_exptl_crystal_size_min 0.05
_platon_squeeze_details
;
;
_refine_diff_density_max 0.639
_refine_diff_density_min -0.473
_refine_diff_density_rms 0.100
_refine_ls_extinction_method none
_refine_ls_goodness_of_fit_ref 0.834
_refine_ls_hydrogen_treatment constr
_refine_ls_matrix_type full
_refine_ls_number_parameters 1018
_refine_ls_number_reflns 19903
_refine_ls_number_restraints 0
_refine_ls_restrained_S_all 0.834
_refine_ls_R_factor_all 0.1638
_refine_ls_R_factor_gt 0.0780
_refine_ls_shift/su_max 0.001
_refine_ls_shift/su_mean 0.000
_refine_ls_structure_factor_coef Fsqd
_refine_ls_weighting_details 'calc w=1/[\s^2^(Fo^2^)+(0.0300P)^2^+0.0000P] where P=(Fo^2^+2Fc^2^)/3'
_refine_ls_weighting_scheme calc
_refine_ls_wR_factor_gt 0.1469
_refine_ls_wR_factor_ref 0.1702
_reflns_number_gt 7994
_reflns_number_total 19903
_reflns_threshold_expression I>2\s(I)
_cod_data_source_file c3dt53590h2.cif
_cod_data_source_block 5
_cod_depositor_comments
;
The following automatic conversions were performed:

'_symmetry_cell_setting' value 'Triclinic' changed to 'triclinic'
according to
/usr/data/users/saulius/crontab/automatic-downloads/rss-feeds/RSC/lib/dictionaries/cif_core.dic
dictionary named 'cif_core.dic' version 2.4.2 from 2011-04-26.

Automatic conversion script
Id: cif_fix_values 2281 2013-09-26 08:29:07Z andrius 

 Adding full bibliography for 7030958--7030964.cif.
;
_cod_original_formula_sum 'C92.50 H79 B4 Cl3.50 F4 Fe2 N14 O12 P2 S2'
_cod_database_code 7030962

loop_
_symmetry_equiv_pos_as_xyz
'x, y, z'
'-x, -y, -z'

loop_
_atom_site_label
_atom_site_type_symbol
_atom_site_fract_x
_atom_site_fract_y
_atom_site_fract_z
_atom_site_U_iso_or_equiv
_atom_site_adp_type
_atom_site_occupancy
_atom_site_symmetry_multiplicity
_atom_site_calc_flag
_atom_site_refinement_flags
Fe1 Fe 1.44844(7) 0.09229(4) 0.30649(3) 0.0198(2) Uani 1 1 d .
Fe2 Fe 1.16891(7) 0.45609(4) 0.19464(3) 0.0200(2) Uani 1 1 d .
P1 P 1.32412(14) 0.13161(9) 0.12986(7) 0.0281(4) Uani 1 1 d .
P2 P 1.28573(13) 0.37206(8) 0.34722(7) 0.0227(4) Uani 1 1 d .
S1 S 1.37271(17) 0.21262(11) 0.11290(9) 0.0535(5) Uani 1 1 d .
S2 S 1.42465(14) 0.32057(9) 0.35229(8) 0.0360(4) Uani 1 1 d .
F1 F 1.1221(3) -0.02998(16) 0.18645(13) 0.0258(8) Uani 1 1 d .
F2 F 1.7721(3) 0.21575(17) 0.42719(14) 0.0287(8) Uani 1 1 d .
F3 F 0.8808(3) 0.36255(17) 0.22982(13) 0.0258(8) Uani 1 1 d .
F4 F 1.4596(3) 0.54845(17) 0.15835(14) 0.0264(8) Uani 1 1 d .
O1 O 1.2446(3) 0.0712(2) 0.20996(16) 0.0234(9) Uani 1 1 d .
O2 O 1.6644(3) 0.1756(2) 0.32630(16) 0.0249(9) Uani 1 1 d .
O3 O 1.2196(3) 0.0298(2) 0.29023(16) 0.0221(9) Uani 1 1 d .
O4 O 1.5763(3) 0.2133(2) 0.41731(17) 0.0249(9) Uani 1 1 d .
O5 O 1.3188(3) -0.04227(19) 0.20967(15) 0.0219(9) Uani 1 1 d .
O6 O 1.6729(3) 0.1004(2) 0.38648(16) 0.0250(9) Uani 1 1 d .
O7 O 1.0777(3) 0.3673(2) 0.24505(16) 0.0230(9) Uani 1 1 d .
O8 O 1.4016(3) 0.52907(19) 0.23679(17) 0.0230(9) Uani 1 1 d .
O9 O 0.9528(3) 0.3675(2) 0.15025(17) 0.0253(9) Uani 1 1 d .
O10 O 1.3443(3) 0.4413(2) 0.12671(17) 0.0249(9) Uani 1 1 d .
O11 O 0.9726(3) 0.4741(2) 0.25028(16) 0.0249(9) Uani 1 1 d .
O12 O 1.2671(3) 0.5609(2) 0.16012(16) 0.0226(9) Uani 1 1 d .
N1 N 1.3532(4) 0.1077(2) 0.23857(19) 0.0212(11) Uani 1 1 d .
N2 N 1.5541(4) 0.1463(2) 0.28568(19) 0.0201(11) Uani 1 1 d .
N3 N 1.3136(4) 0.0770(2) 0.33224(19) 0.0164(10) Uani 1 1 d .
N4 N 1.4723(4) 0.1713(2) 0.3868(2) 0.0233(11) Uani 1 1 d .
N5 N 1.4231(4) -0.0098(2) 0.2532(2) 0.0239(11) Uani 1 1 d .
N6 N 1.5797(4) 0.0550(3) 0.3425(2) 0.0213(11) Uani 1 1 d .
N7 N 1.5772(4) 0.2072(3) 0.2200(2) 0.0296(12) Uani 1 1 d .
H7A H 1.5410 0.2072 0.1839 0.035 Uiso 1 1 calc R
N8 N 1.4757(4) 0.4520(2) 0.31267(19) 0.0236(11) Uani 1 1 d .
H8B H 1.4843 0.4300 0.3384 0.028 Uiso 1 1 calc R
N9 N 1.1757(4) 0.4007(2) 0.2435(2) 0.0243(11) Uani 1 1 d .
N10 N 1.3220(4) 0.4884(2) 0.24887(19) 0.0195(11) Uani 1 1 d .
N11 N 1.0502(4) 0.3842(2) 0.1343(2) 0.0218(11) Uani 1 1 d .
N12 N 1.2443(4) 0.4106(3) 0.1274(2) 0.0215(11) Uani 1 1 d .
N13 N 1.0518(4) 0.5070(3) 0.2324(2) 0.0277(12) Uani 1 1 d .
N14 N 1.1752(4) 0.5426(2) 0.1804(2) 0.0240(11) Uani 1 1 d .
C1 C 1.3974(5) 0.1379(3) 0.2080(2) 0.0210(13) Uani 1 1 d .
C2 C 1.5203(4) 0.1675(3) 0.2412(2) 0.0167(12) Uani 1 1 d .
C3 C 1.2994(5) 0.1228(3) 0.3879(3) 0.0287(15) Uani 1 1 d .
C4 C 1.3985(5) 0.1760(3) 0.4234(3) 0.0230(13) Uani 1 1 d .
C5 C 1.4911(5) -0.0559(3) 0.2667(2) 0.0231(14) Uani 1 1 d .
C6 C 1.5886(5) -0.0159(3) 0.3182(3) 0.0249(14) Uani 1 1 d .
C7 C 1.1909(3) 0.1189(2) 0.40808(18) 0.0265(14) Uani 1 1 d G
C8 C 1.1446(4) 0.18380(19) 0.43861(18) 0.0367(16) Uani 1 1 d G
H8A H 1.1831 0.2298 0.4470 0.044 Uiso 1 1 calc R
C9 C 1.0418(4) 0.1814(2) 0.45679(19) 0.0478(19) Uani 1 1 d G
H9A H 1.0101 0.2258 0.4777 0.057 Uiso 1 1 calc R
C10 C 0.9854(3) 0.1142(3) 0.4444(2) 0.056(2) Uani 1 1 d G
H10A H 0.9152 0.1126 0.4569 0.067 Uiso 1 1 calc R
C11 C 1.0317(4) 0.0493(2) 0.4139(2) 0.050(2) Uani 1 1 d G
H11A H 0.9932 0.0034 0.4055 0.061 Uiso 1 1 calc R
C12 C 1.1345(4) 0.05169(19) 0.39572(18) 0.0367(16) Uani 1 1 d G
H12A H 1.1662 0.0074 0.3749 0.044 Uiso 1 1 calc R
C13 C 1.4216(3) 0.22488(19) 0.49122(11) 0.0254(14) Uani 1 1 d G
C14 C 1.4725(4) 0.2964(2) 0.51428(15) 0.0338(16) Uani 1 1 d G
H14A H 1.4915 0.3152 0.4865 0.041 Uiso 1 1 calc R
C15 C 1.4956(4) 0.34041(16) 0.57802(16) 0.0399(18) Uani 1 1 d G
H15A H 1.5304 0.3893 0.5938 0.048 Uiso 1 1 calc R
C16 C 1.4677(4) 0.3129(2) 0.61869(12) 0.0363(17) Uani 1 1 d G
H16A H 1.4835 0.3429 0.6623 0.044 Uiso 1 1 calc R
C17 C 1.4168(4) 0.2413(2) 0.59563(15) 0.0371(17) Uani 1 1 d G
H17A H 1.3978 0.2225 0.6234 0.044 Uiso 1 1 calc R
C18 C 1.3938(3) 0.19733(17) 0.53190(16) 0.0297(15) Uani 1 1 d G
H18A H 1.3590 0.1484 0.5161 0.036 Uiso 1 1 calc R
C19 C 1.4639(3) -0.13577(16) 0.23582(17) 0.0241(14) Uani 1 1 d G
C20 C 1.4537(3) -0.1758(2) 0.27074(15) 0.0363(16) Uani 1 1 d G
H20A H 1.4639 -0.1513 0.3148 0.044 Uiso 1 1 calc R
C21 C 1.4287(4) -0.2516(2) 0.2412(2) 0.050(2) Uani 1 1 d G
H21A H 1.4217 -0.2790 0.2651 0.060 Uiso 1 1 calc R
C22 C 1.4138(4) -0.28750(15) 0.1768(2) 0.0450(19) Uani 1 1 d G
H22A H 1.3967 -0.3394 0.1567 0.054 Uiso 1 1 calc R
C23 C 1.4240(4) -0.2475(2) 0.14191(15) 0.0421(18) Uani 1 1 d G
H23A H 1.4138 -0.2720 0.0979 0.051 Uiso 1 1 calc R
C24 C 1.4490(4) -0.1716(2) 0.17140(17) 0.0380(17) Uani 1 1 d G
H24A H 1.4559 -0.1443 0.1475 0.046 Uiso 1 1 calc R
C25 C 1.6855(3) -0.0532(2) 0.33819(19) 0.0318(15) Uani 1 1 d G
C26 C 1.7330(4) -0.1077(2) 0.29501(16) 0.0449(18) Uani 1 1 d G
H26A H 1.7101 -0.1170 0.2520 0.054 Uiso 1 1 calc R
C27 C 1.8156(4) -0.1497(2) 0.3149(3) 0.060(2) Uani 1 1 d G
H27A H 1.8436 -0.1891 0.2847 0.072 Uiso 1 1 calc R
C28 C 1.8549(3) -0.1343(3) 0.3764(3) 0.066(3) Uani 1 1 d G
H28A H 1.9106 -0.1629 0.3886 0.079 Uiso 1 1 calc R
C29 C 1.8156(4) -0.0773(3) 0.4220(2) 0.062(2) Uani 1 1 d G
H29A H 1.8452 -0.0661 0.4651 0.074 Uiso 1 1 calc R
C30 C 1.7293(4) -0.0359(2) 0.40248(17) 0.0408(17) Uani 1 1 d G
H30A H 1.7014 0.0033 0.4329 0.049 Uiso 1 1 calc R
C31 C 1.3604(3) 0.04293(18) 0.07795(16) 0.0283(15) Uani 1 1 d G
C32 C 1.4240(4) -0.0034(2) 0.10013(15) 0.0380(17) Uani 1 1 d G
H32A H 1.4473 0.0095 0.1438 0.046 Uiso 1 1 calc R
C33 C 1.4534(4) -0.0687(2) 0.0584(2) 0.048(2) Uani 1 1 d G
H33A H 1.4969 -0.1004 0.0735 0.058 Uiso 1 1 calc R
C34 C 1.4193(4) -0.0877(2) -0.0056(2) 0.059(2) Uani 1 1 d G
H34A H 1.4394 -0.1323 -0.0341 0.070 Uiso 1 1 calc R
C35 C 1.3557(4) -0.0413(3) -0.02776(13) 0.060(2) Uani 1 1 d G
H35A H 1.3324 -0.0542 -0.0715 0.071 Uiso 1 1 calc R
C36 C 1.3262(3) 0.0240(2) 0.01400(18) 0.0439(18) Uani 1 1 d G
H36A H 1.2828 0.0557 -0.0012 0.053 Uiso 1 1 calc R
C37 C 1.1705(2) 0.1280(2) 0.12224(17) 0.0262(14) Uani 1 1 d G
C38 C 1.1239(3) 0.19328(16) 0.15148(15) 0.0280(14) Uani 1 1 d G
H38A H 1.1732 0.2375 0.1755 0.034 Uiso 1 1 calc R
C39 C 1.0051(3) 0.19381(17) 0.14562(16) 0.0316(15) Uani 1 1 d G
H39A H 0.9732 0.2384 0.1656 0.038 Uiso 1 1 calc R
C40 C 0.9329(2) 0.1291(2) 0.11052(17) 0.0356(16) Uani 1 1 d G
H40A H 0.8517 0.1294 0.1065 0.043 Uiso 1 1 calc R
C41 C 0.9794(3) 0.06383(17) 0.08128(16) 0.0289(15) Uani 1 1 d G
H41A H 0.9301 0.0196 0.0573 0.035 Uiso 1 1 calc R
C42 C 1.0983(3) 0.06329(16) 0.08714(16) 0.0271(14) Uani 1 1 d G
H42A H 1.1301 0.0187 0.0672 0.032 Uiso 1 1 calc R
C43 C 1.6909(5) 0.2505(3) 0.2478(3) 0.0298(15) Uani 1 1 d .
H43A H 1.7355 0.2391 0.2153 0.036 Uiso 1 1 calc R
H43B H 1.7343 0.2362 0.2808 0.036 Uiso 1 1 calc R
C44 C 1.6800(5) 0.3329(3) 0.2760(3) 0.0287(15) Uani 1 1 d .
H44A H 1.6392 0.3447 0.3102 0.034 Uiso 1 1 calc R
H44B H 1.7582 0.3596 0.2942 0.034 Uiso 1 1 calc R
C45 C 1.6146(5) 0.3587(3) 0.2278(3) 0.0287(15) Uani 1 1 d .
H45A H 1.5320 0.3402 0.2168 0.034 Uiso 1 1 calc R
H45B H 1.6442 0.3364 0.1895 0.034 Uiso 1 1 calc R
C46 C 1.6230(5) 0.4424(3) 0.2486(3) 0.0297(15) Uani 1 1 d .
H46A H 1.5763 0.4536 0.2145 0.036 Uiso 1 1 calc R
H46B H 1.7045 0.4604 0.2554 0.036 Uiso 1 1 calc R
C47 C 1.5813(5) 0.4847(3) 0.3090(3) 0.0285(14) Uani 1 1 d .
H47A H 1.6434 0.4886 0.3453 0.034 Uiso 1 1 calc R
H47B H 1.5693 0.5352 0.3126 0.034 Uiso 1 1 calc R
C48 C 1.2703(5) 0.4052(3) 0.2848(2) 0.0216(13) Uani 1 1 d .
C49 C 1.3647(5) 0.4509(3) 0.2814(2) 0.0197(13) Uani 1 1 d .
C50 C 1.0713(5) 0.3357(3) 0.0811(2) 0.0202(13) Uani 1 1 d .
C51 C 1.1823(5) 0.3571(3) 0.0744(2) 0.0230(14) Uani 1 1 d .
C52 C 1.0240(5) 0.5686(3) 0.2261(2) 0.0239(14) Uani 1 1 d .
C53 C 1.1039(5) 0.5929(3) 0.1992(2) 0.0208(13) Uani 1 1 d .
C54 C 0.9928(3) 0.27011(16) 0.03607(14) 0.0223(13) Uani 1 1 d G
C55 C 1.0401(2) 0.2057(2) 0.00543(16) 0.0256(14) Uani 1 1 d G
H55A H 1.1217 0.2045 0.0132 0.031 Uiso 1 1 calc R
C56 C 0.9680(4) 0.14302(16) -0.03652(16) 0.0366(17) Uani 1 1 d G
H56A H 1.0004 0.0990 -0.0575 0.044 Uiso 1 1 calc R
C57 C 0.8487(3) 0.14479(17) -0.04783(15) 0.0354(16) Uani 1 1 d G
H57A H 0.7994 0.1020 -0.0765 0.042 Uiso 1 1 calc R
C58 C 0.8014(2) 0.2092(2) -0.01720(17) 0.0345(16) Uani 1 1 d G
H58A H 0.7198 0.2104 -0.0249 0.041 Uiso 1 1 calc R
C59 C 0.8735(3) 0.27188(17) 0.02475(15) 0.0272(14) Uani 1 1 d G
H59A H 0.8412 0.3159 0.0457 0.033 Uiso 1 1 calc R
C60 C 1.2263(3) 0.3255(2) 0.01626(13) 0.0248(14) Uani 1 1 d G
C61 C 1.3395(3) 0.3074(2) 0.01814(14) 0.0323(15) Uani 1 1 d G
H61A H 1.3913 0.3167 0.0571 0.039 Uiso 1 1 calc R
C62 C 1.3768(3) 0.2756(2) -0.03699(19) 0.0425(18) Uani 1 1 d G
H62A H 1.4542 0.2633 -0.0357 0.051 Uiso 1 1 calc R
C63 C 1.3009(4) 0.2620(2) -0.09399(14) 0.0433(18) Uani 1 1 d G
H63A H 1.3264 0.2403 -0.1317 0.052 Uiso 1 1 calc R
C64 C 1.1877(3) 0.2801(2) -0.09587(12) 0.0365(16) Uani 1 1 d G
H64A H 1.1358 0.2708 -0.1348 0.044 Uiso 1 1 calc R
C65 C 1.1504(3) 0.3118(2) -0.04074(16) 0.0292(15) Uani 1 1 d G
H65A H 1.0730 0.3242 -0.0420 0.035 Uiso 1 1 calc R
C66 C 0.9149(3) 0.6010(2) 0.23732(17) 0.0258(14) Uani 1 1 d G
C67 C 0.8869(3) 0.6187(2) 0.29453(15) 0.0381(17) Uani 1 1 d G
H67A H 0.9392 0.6116 0.3273 0.046 Uiso 1 1 calc R
C68 C 0.7822(4) 0.6466(2) 0.30385(16) 0.0461(19) Uani 1 1 d G
H68A H 0.7630 0.6587 0.3430 0.055 Uiso 1 1 calc R
C69 C 0.7055(3) 0.6568(2) 0.2560(2) 0.051(2) Uani 1 1 d G
H69A H 0.6340 0.6759 0.2623 0.061 Uiso 1 1 calc R
C70 C 0.7336(3) 0.6392(2) 0.19874(18) 0.0476(19) Uani 1 1 d G
H70A H 0.6812 0.6462 0.1660 0.057 Uiso 1 1 calc R
C71 C 0.8383(3) 0.6112(2) 0.18942(14) 0.0370(17) Uani 1 1 d G
H71A H 0.8575 0.5992 0.1503 0.044 Uiso 1 1 calc R
C72 C 1.1083(3) 0.66671(15) 0.19809(17) 0.0235(13) Uani 1 1 d G
C73 C 1.1284(4) 0.67541(18) 0.14631(14) 0.0287(14) Uani 1 1 d G
H73A H 1.1409 0.6340 0.1116 0.034 Uiso 1 1 calc R
C74 C 1.1302(4) 0.7446(2) 0.14540(17) 0.0383(17) Uani 1 1 d G
H74A H 1.1440 0.7506 0.1100 0.046 Uiso 1 1 calc R
C75 C 1.1120(4) 0.80518(16) 0.1963(2) 0.0429(18) Uani 1 1 d G
H75A H 1.1132 0.8525 0.1956 0.052 Uiso 1 1 calc R
C76 C 1.0918(4) 0.79648(16) 0.24804(17) 0.0434(18) Uani 1 1 d G
H76A H 1.0793 0.8379 0.2828 0.052 Uiso 1 1 calc R
C77 C 1.0900(4) 0.7272(2) 0.24895(15) 0.0371(17) Uani 1 1 d G
H77A H 1.0762 0.7213 0.2843 0.045 Uiso 1 1 calc R
C78 C 1.2871(4) 0.45864(18) 0.41416(15) 0.0287(15) Uani 1 1 d G
C79 C 1.3503(4) 0.4665(2) 0.47266(18) 0.0400(17) Uani 1 1 d G
H79A H 1.3892 0.4268 0.4773 0.048 Uiso 1 1 calc R
C80 C 1.3566(4) 0.5324(3) 0.52439(14) 0.053(2) Uani 1 1 d G
H80A H 1.3998 0.5378 0.5644 0.063 Uiso 1 1 calc R
C81 C 1.2997(4) 0.5905(2) 0.51761(17) 0.052(2) Uani 1 1 d G
H81A H 1.3040 0.6356 0.5530 0.062 Uiso 1 1 calc R
C82 C 1.2365(4) 0.58270(19) 0.4591(2) 0.067(3) Uani 1 1 d G
H82A H 1.1976 0.6224 0.4545 0.081 Uiso 1 1 calc R
C83 C 1.2302(4) 0.5168(2) 0.40738(15) 0.049(2) Uani 1 1 d G
H83A H 1.1869 0.5114 0.3674 0.058 Uiso 1 1 calc R
C84 C 1.1602(3) 0.3134(2) 0.33709(18) 0.0268(14) Uani 1 1 d G
C85 C 1.1613(3) 0.2379(2) 0.30642(17) 0.0309(15) Uani 1 1 d G
H85A H 1.2257 0.2183 0.2898 0.037 Uiso 1 1 calc R
C86 C 1.0684(4) 0.19088(16) 0.30000(17) 0.0401(17) Uani 1 1 d G
H86A H 1.0693 0.1392 0.2790 0.048 Uiso 1 1 calc R
C87 C 0.9744(3) 0.2195(2) 0.32425(19) 0.0357(16) Uani 1 1 d G
H87A H 0.9109 0.1874 0.3199 0.043 Uiso 1 1 calc R
C88 C 0.9732(3) 0.2951(2) 0.35492(19) 0.0392(17) Uani 1 1 d G
H88A H 0.9089 0.3146 0.3715 0.047 Uiso 1 1 calc R
C89 C 1.0661(3) 0.34204(16) 0.36134(17) 0.0327(15) Uani 1 1 d G
H89A H 1.0653 0.3937 0.3823 0.039 Uiso 1 1 calc R
B1 B 1.2257(6) 0.0063(4) 0.2235(3) 0.0252(16) Uani 1 1 d .
B2 B 1.6698(6) 0.1771(4) 0.3883(3) 0.0257(16) Uani 1 1 d .
B3 B 0.9688(7) 0.3927(4) 0.2185(3) 0.0289(17) Uani 1 1 d .
B4 B 1.3690(6) 0.5196(4) 0.1709(3) 0.0269(17) Uani 1 1 d .

loop_
_atom_site_aniso_label
_atom_site_aniso_U_11
_atom_site_aniso_U_22
_atom_site_aniso_U_33
_atom_site_aniso_U_23
_atom_site_aniso_U_13
_atom_site_aniso_U_12
Fe1 0.0198(5) 0.0224(5) 0.0162(4) 0.0082(4) 0.0015(4) 0.0047(4)
Fe2 0.0198(5) 0.0233(5) 0.0176(4) 0.0098(4) 0.0030(4) 0.0042(4)
P1 0.0296(10) 0.0313(10) 0.0210(8) 0.0136(7) -0.0045(7) -0.0037(8)
P2 0.0225(9) 0.0260(9) 0.0233(8) 0.0132(7) 0.0065(7) 0.0075(7)
S1 0.0412(12) 0.0665(14) 0.0544(12) 0.0344(11) -0.0042(10) -0.0109(10)
S2 0.0321(10) 0.0413(11) 0.0390(9) 0.0215(8) 0.0070(8) 0.0090(8)
F1 0.0227(19) 0.0286(19) 0.0240(17) 0.0124(15) -0.0020(15) -0.0037(15)
F2 0.0159(18) 0.034(2) 0.0288(18) 0.0095(15) -0.0035(15) -0.0001(15)
F3 0.0186(18) 0.035(2) 0.0296(18) 0.0185(16) 0.0068(15) 0.0011(15)
F4 0.0196(18) 0.034(2) 0.0311(18) 0.0171(16) 0.0097(15) 0.0043(16)
O1 0.018(2) 0.025(2) 0.026(2) 0.0120(18) -0.0016(18) -0.0013(18)
O2 0.017(2) 0.032(2) 0.022(2) 0.0113(18) -0.0029(18) -0.0024(18)
O3 0.018(2) 0.031(2) 0.019(2) 0.0131(18) 0.0009(17) -0.0021(18)
O4 0.010(2) 0.033(2) 0.028(2) 0.0105(19) -0.0018(18) 0.0006(18)
O5 0.018(2) 0.021(2) 0.0163(19) 0.0031(16) -0.0076(17) -0.0064(18)
O6 0.018(2) 0.033(2) 0.025(2) 0.0163(19) 0.0005(18) 0.0062(19)
O7 0.011(2) 0.030(2) 0.031(2) 0.0163(19) 0.0032(18) -0.0051(18)
O8 0.019(2) 0.024(2) 0.032(2) 0.0177(18) 0.0058(18) 0.0013(18)
O9 0.019(2) 0.030(2) 0.027(2) 0.0114(19) 0.0053(18) -0.0017(19)
O10 0.018(2) 0.030(2) 0.030(2) 0.0133(19) 0.0100(18) 0.0017(19)
O11 0.026(2) 0.028(2) 0.025(2) 0.0135(19) 0.0083(19) 0.0049(19)
O12 0.015(2) 0.030(2) 0.028(2) 0.0166(19) 0.0069(18) 0.0057(18)
N1 0.020(3) 0.019(3) 0.018(2) 0.006(2) -0.005(2) 0.001(2)
N2 0.012(3) 0.028(3) 0.021(2) 0.010(2) 0.003(2) 0.004(2)
N3 0.012(2) 0.022(3) 0.015(2) 0.008(2) 0.002(2) 0.003(2)
N4 0.028(3) 0.030(3) 0.019(2) 0.017(2) 0.005(2) 0.007(2)
N5 0.029(3) 0.019(3) 0.022(3) 0.004(2) 0.014(2) 0.000(2)
N6 0.013(3) 0.029(3) 0.023(3) 0.012(2) 0.002(2) 0.001(2)
N7 0.027(3) 0.039(3) 0.026(3) 0.018(2) 0.003(2) -0.004(3)
N8 0.030(3) 0.024(3) 0.017(2) 0.010(2) 0.003(2) 0.005(2)
N9 0.025(3) 0.022(3) 0.023(3) 0.006(2) 0.006(2) 0.002(2)
N10 0.017(3) 0.022(3) 0.019(2) 0.010(2) -0.002(2) -0.003(2)
N11 0.020(3) 0.025(3) 0.025(3) 0.016(2) 0.002(2) 0.005(2)
N12 0.014(3) 0.033(3) 0.021(3) 0.016(2) 0.001(2) 0.009(2)
N13 0.027(3) 0.036(3) 0.023(3) 0.013(2) 0.013(2) 0.006(3)
N14 0.027(3) 0.025(3) 0.024(3) 0.012(2) 0.009(2) 0.002(2)
C1 0.030(4) 0.018(3) 0.021(3) 0.012(3) 0.009(3) 0.008(3)
C2 0.011(3) 0.016(3) 0.022(3) 0.007(2) 0.003(2) -0.001(2)
C3 0.034(4) 0.032(4) 0.027(3) 0.018(3) 0.010(3) 0.012(3)
C4 0.018(3) 0.028(4) 0.026(3) 0.016(3) 0.002(3) 0.007(3)
C5 0.036(4) 0.020(3) 0.022(3) 0.015(3) 0.013(3) 0.011(3)
C6 0.021(3) 0.031(4) 0.029(3) 0.021(3) 0.002(3) 0.009(3)
C7 0.011(3) 0.048(4) 0.028(3) 0.025(3) 0.000(3) 0.003(3)
C8 0.036(4) 0.046(4) 0.030(4) 0.016(3) 0.010(3) 0.012(3)
C9 0.036(5) 0.064(5) 0.052(5) 0.026(4) 0.026(4) 0.017(4)
C10 0.009(4) 0.111(7) 0.051(5) 0.036(5) 0.008(3) 0.001(4)
C11 0.045(5) 0.072(6) 0.046(4) 0.031(4) 0.021(4) -0.001(4)
C12 0.032(4) 0.045(4) 0.026(3) 0.008(3) 0.007(3) -0.004(3)
C13 0.025(4) 0.028(4) 0.019(3) 0.007(3) 0.003(3) 0.011(3)
C14 0.042(4) 0.036(4) 0.031(4) 0.017(3) 0.018(3) 0.021(3)
C15 0.070(5) 0.022(4) 0.023(3) 0.002(3) 0.016(3) 0.006(3)
C16 0.043(4) 0.047(4) 0.016(3) 0.007(3) 0.012(3) 0.018(4)
C17 0.049(4) 0.046(4) 0.020(3) 0.018(3) 0.007(3) 0.006(4)
C18 0.037(4) 0.036(4) 0.018(3) 0.012(3) 0.008(3) 0.008(3)
C19 0.009(3) 0.033(4) 0.033(3) 0.016(3) 0.005(3) 0.007(3)
C20 0.029(4) 0.036(4) 0.050(4) 0.028(3) 0.002(3) 0.002(3)
C21 0.031(4) 0.033(4) 0.096(6) 0.044(4) -0.001(4) -0.001(3)
C22 0.033(4) 0.017(4) 0.082(6) 0.018(4) 0.010(4) 0.002(3)
C23 0.040(4) 0.024(4) 0.062(5) 0.010(3) 0.025(4) 0.004(3)
C24 0.046(4) 0.026(4) 0.048(4) 0.017(3) 0.020(4) 0.001(3)
C25 0.025(4) 0.028(4) 0.048(4) 0.022(3) 0.006(3) 0.007(3)
C26 0.028(4) 0.033(4) 0.061(5) 0.012(4) 0.000(4) 0.010(3)
C27 0.035(5) 0.026(4) 0.111(7) 0.017(4) 0.021(5) 0.011(4)
C28 0.042(5) 0.053(6) 0.103(7) 0.048(5) -0.014(5) 0.009(4)
C29 0.042(5) 0.072(6) 0.079(6) 0.057(5) -0.023(4) -0.013(4)
C30 0.026(4) 0.057(5) 0.052(4) 0.036(4) 0.007(3) 0.009(3)
C31 0.020(3) 0.036(4) 0.019(3) 0.001(3) 0.006(3) -0.005(3)
C32 0.043(4) 0.031(4) 0.040(4) 0.010(3) 0.016(3) -0.007(3)
C33 0.059(5) 0.030(4) 0.060(5) 0.007(4) 0.043(4) 0.006(4)
C34 0.056(6) 0.046(5) 0.064(6) 0.000(4) 0.038(5) -0.012(4)
C35 0.039(5) 0.085(6) 0.030(4) -0.007(4) 0.019(4) -0.038(4)
C36 0.035(4) 0.061(5) 0.029(4) 0.012(3) 0.007(3) -0.003(4)
C37 0.024(3) 0.027(4) 0.022(3) 0.011(3) -0.008(3) 0.007(3)
C38 0.022(3) 0.030(4) 0.025(3) 0.009(3) -0.006(3) -0.004(3)
C39 0.040(4) 0.021(4) 0.030(3) 0.008(3) 0.007(3) 0.008(3)
C40 0.039(4) 0.040(4) 0.029(3) 0.017(3) 0.005(3) 0.017(4)
C41 0.018(3) 0.035(4) 0.030(3) 0.014(3) -0.003(3) 0.000(3)
C42 0.032(4) 0.021(3) 0.022(3) 0.005(3) 0.001(3) 0.006(3)
C43 0.022(3) 0.039(4) 0.035(4) 0.023(3) 0.006(3) 0.009(3)
C44 0.018(3) 0.045(4) 0.025(3) 0.016(3) 0.005(3) 0.000(3)
C45 0.029(4) 0.026(4) 0.030(3) 0.014(3) 0.001(3) 0.004(3)
C46 0.032(4) 0.026(4) 0.029(3) 0.013(3) 0.000(3) 0.010(3)
C47 0.023(3) 0.032(4) 0.027(3) 0.013(3) -0.006(3) -0.006(3)
C48 0.025(3) 0.023(3) 0.011(3) 0.004(2) 0.000(3) 0.007(3)
C49 0.020(3) 0.021(3) 0.016(3) 0.006(2) 0.003(3) -0.003(3)
C50 0.017(3) 0.027(3) 0.019(3) 0.011(3) 0.005(3) 0.007(3)
C51 0.024(3) 0.024(3) 0.024(3) 0.017(3) -0.002(3) 0.007(3)
C52 0.024(3) 0.024(3) 0.024(3) 0.011(3) 0.001(3) 0.009(3)
C53 0.027(4) 0.016(3) 0.024(3) 0.010(2) 0.011(3) 0.012(3)
C54 0.027(3) 0.027(3) 0.010(3) 0.008(2) -0.002(3) 0.000(3)
C55 0.020(3) 0.032(4) 0.027(3) 0.014(3) 0.004(3) 0.000(3)
C56 0.058(5) 0.025(4) 0.025(3) 0.006(3) 0.014(3) 0.005(3)
C57 0.047(5) 0.031(4) 0.028(3) 0.016(3) 0.001(3) -0.011(3)
C58 0.037(4) 0.039(4) 0.026(3) 0.013(3) 0.006(3) -0.007(3)
C59 0.023(3) 0.035(4) 0.023(3) 0.013(3) 0.001(3) 0.005(3)
C60 0.032(4) 0.024(3) 0.024(3) 0.013(3) 0.011(3) 0.005(3)
C61 0.024(4) 0.039(4) 0.032(4) 0.014(3) 0.004(3) 0.010(3)
C62 0.036(4) 0.049(5) 0.041(4) 0.011(3) 0.020(4) 0.015(4)
C63 0.054(5) 0.042(4) 0.028(4) -0.002(3) 0.029(4) -0.001(4)
C64 0.034(4) 0.050(4) 0.020(3) 0.009(3) 0.004(3) -0.001(3)
C65 0.034(4) 0.036(4) 0.021(3) 0.015(3) 0.008(3) 0.001(3)
C66 0.033(4) 0.026(3) 0.022(3) 0.011(3) 0.012(3) 0.009(3)
C67 0.026(4) 0.059(5) 0.029(4) 0.014(3) 0.013(3) 0.013(3)
C68 0.046(5) 0.057(5) 0.038(4) 0.022(4) 0.011(4) 0.016(4)
C69 0.050(5) 0.053(5) 0.069(5) 0.036(4) 0.034(4) 0.030(4)
C70 0.052(5) 0.053(5) 0.050(4) 0.032(4) 0.014(4) 0.025(4)
C71 0.033(4) 0.051(5) 0.034(4) 0.022(3) 0.015(3) 0.021(3)
C72 0.024(3) 0.017(3) 0.029(3) 0.008(3) 0.006(3) 0.001(3)
C73 0.024(4) 0.033(4) 0.035(3) 0.020(3) 0.008(3) 0.010(3)
C74 0.036(4) 0.046(5) 0.047(4) 0.034(4) 0.010(3) 0.004(4)
C75 0.042(4) 0.024(4) 0.073(5) 0.030(4) 0.015(4) 0.011(3)
C76 0.061(5) 0.022(4) 0.047(4) 0.013(3) 0.017(4) 0.014(4)
C77 0.052(5) 0.014(3) 0.043(4) 0.009(3) 0.011(4) -0.003(3)
C78 0.033(4) 0.029(4) 0.019(3) 0.003(3) 0.010(3) -0.002(3)
C79 0.034(4) 0.049(5) 0.033(4) 0.012(3) 0.009(3) 0.004(3)
C80 0.044(5) 0.060(5) 0.035(4) -0.001(4) 0.013(4) -0.011(4)
C81 0.067(6) 0.041(5) 0.034(4) -0.003(3) 0.021(4) -0.016(4)
C82 0.119(8) 0.037(5) 0.040(5) 0.008(4) 0.023(5) 0.012(5)
C83 0.087(6) 0.034(4) 0.038(4) 0.015(3) 0.040(4) 0.034(4)
C84 0.024(4) 0.034(4) 0.022(3) 0.014(3) -0.002(3) 0.000(3)
C85 0.032(4) 0.032(4) 0.029(3) 0.014(3) 0.006(3) 0.007(3)
C86 0.033(4) 0.048(5) 0.046(4) 0.028(4) 0.004(3) 0.008(4)
C87 0.026(4) 0.046(5) 0.044(4) 0.034(4) -0.004(3) 0.000(3)
C88 0.021(4) 0.044(5) 0.056(4) 0.022(4) 0.012(3) 0.006(3)
C89 0.023(4) 0.038(4) 0.044(4) 0.022(3) 0.011(3) 0.008(3)
B1 0.024(4) 0.034(4) 0.016(3) 0.014(3) -0.006(3) 0.003(3)
B2 0.016(4) 0.024(4) 0.025(4) 0.001(3) -0.002(3) -0.003(3)
B3 0.034(5) 0.034(5) 0.024(4) 0.015(3) 0.011(3) 0.007(4)
B4 0.030(4) 0.026(4) 0.028(4) 0.014(3) 0.007(3) 0.007(3)

loop_
_atom_type_symbol
_atom_type_description
_atom_type_scat_dispersion_real
_atom_type_scat_dispersion_imag
_atom_type_scat_source
C C 0.0033 0.0016 'International Tables Vol C Tables 4.2.6.8 and 6.1.1.4'
H H 0.0000 0.0000 'International Tables Vol C Tables 4.2.6.8 and 6.1.1.4'
B B 0.0013 0.0007 'International Tables Vol C Tables 4.2.6.8 and 6.1.1.4'
N N 0.0061 0.0033 'International Tables Vol C Tables 4.2.6.8 and 6.1.1.4'
O O 0.0106 0.0060 'International Tables Vol C Tables 4.2.6.8 and 6.1.1.4'
F F 0.0171 0.0103 'International Tables Vol C Tables 4.2.6.8 and 6.1.1.4'
Fe Fe 0.3463 0.8444 'International Tables Vol C Tables 4.2.6.8 and 6.1.1.4'
P P 0.1023 0.0942 'International Tables Vol C Tables 4.2.6.8 and 6.1.1.4'
S S 0.1246 0.1234 'International Tables Vol C Tables 4.2.6.8 and 6.1.1.4'
Cl Cl 0.1484 0.1585 'International Tables Vol C Tables 4.2.6.8 and 6.1.1.4'

loop_
_geom_angle_atom_site_label_1
_geom_angle_atom_site_label_2
_geom_angle_atom_site_label_3
_geom_angle
N5 Fe1 N4 151.46(18)
N5 Fe1 N3 85.90(19)
N4 Fe1 N3 78.35(19)
N5 Fe1 N1 86.65(19)
N4 Fe1 N1 116.53(19)
N3 Fe1 N1 89.52(19)
N5 Fe1 N2 113.80(19)
N4 Fe1 N2 88.70(19)
N3 Fe1 N2 155.18(18)
N1 Fe1 N2 77.34(19)
N5 Fe1 N6 78.1(2)
N4 Fe1 N6 85.86(19)
N3 Fe1 N6 111.94(18)
N1 Fe1 N6 152.34(19)
N2 Fe1 N6 87.80(19)
N11 Fe2 N14 112.23(19)
N11 Fe2 N13 87.7(2)
N14 Fe2 N13 78.2(2)
N11 Fe2 N9 87.09(19)
N14 Fe2 N9 155.77(19)
N13 Fe2 N9 88.6(2)
N11 Fe2 N12 78.7(2)
N14 Fe2 N12 87.93(19)
N13 Fe2 N12 155.29(18)
N9 Fe2 N12 110.94(19)
N11 Fe2 N10 153.98(19)
N14 Fe2 N10 88.36(19)
N13 Fe2 N10 112.9(2)
N9 Fe2 N10 78.12(19)
N12 Fe2 N10 86.67(19)
C37 P1 C31 109.10(19)
C37 P1 C1 109.6(2)
C31 P1 C1 102.6(2)
C37 P1 S1 108.93(15)
C31 P1 S1 113.21(17)
C1 P1 S1 113.2(2)
C84 P2 C78 107.6(2)
C84 P2 C48 112.3(2)
C78 P2 C48 100.1(2)
C84 P2 S2 110.09(16)
C78 P2 S2 115.75(16)
C48 P2 S2 110.78(19)
N1 O1 B1 113.2(4)
N2 O2 B2 111.5(4)
N3 O3 B1 113.2(4)
N4 O4 B2 110.7(4)
N5 O5 B1 110.7(4)
N6 O6 B2 110.4(4)
N9 O7 B3 113.8(4)
N10 O8 B4 110.7(4)
N11 O9 B3 112.4(4)
N12 O10 B4 112.7(4)
N13 O11 B3 110.2(4)
N14 O12 B4 111.6(4)
C1 N1 O1 116.1(4)
C1 N1 Fe1 120.8(4)
O1 N1 Fe1 121.0(3)
C2 N2 O2 117.8(4)
C2 N2 Fe1 121.0(4)
O2 N2 Fe1 120.1(3)
C3 N3 O3 118.0(4)
C3 N3 Fe1 119.3(4)
O3 N3 Fe1 121.3(3)
C4 N4 O4 114.9(4)
C4 N4 Fe1 119.9(4)
O4 N4 Fe1 122.9(3)
C5 N5 O5 115.1(4)
C5 N5 Fe1 120.0(4)
O5 N5 Fe1 122.7(3)
C6 N6 O6 118.3(4)
C6 N6 Fe1 118.7(4)
O6 N6 Fe1 122.3(3)
C2 N7 C43 129.9(5)
C2 N7 H7A 115.0
C43 N7 H7A 115.0
C49 N8 C47 128.6(4)
C49 N8 H8B 115.7
C47 N8 H8B 115.7
C48 N9 O7 118.0(4)
C48 N9 Fe2 120.3(4)
O7 N9 Fe2 120.5(3)
C49 N10 O8 116.6(4)
C49 N10 Fe2 118.2(4)
O8 N10 Fe2 120.5(3)
C50 N11 O9 116.5(4)
C50 N11 Fe2 120.4(4)
O9 N11 Fe2 120.8(3)
C51 N12 O10 119.2(4)
C51 N12 Fe2 117.7(4)
O10 N12 Fe2 121.3(3)
C52 N13 O11 116.3(4)
C52 N13 Fe2 118.5(4)
O11 N13 Fe2 122.6(3)
C53 N14 O12 117.6(4)
C53 N14 Fe2 120.7(4)
O12 N14 Fe2 120.8(3)
N1 C1 C2 109.8(4)
N1 C1 P1 123.7(4)
C2 C1 P1 125.9(4)
N2 C2 N7 131.2(5)
N2 C2 C1 110.2(4)
N7 C2 C1 118.5(5)
N3 C3 C4 112.2(5)
N3 C3 C7 122.0(5)
C4 C3 C7 125.7(5)
N4 C4 C3 109.5(5)
N4 C4 C13 124.4(5)
C3 C4 C13 125.9(5)
N5 C5 C6 110.2(5)
N5 C5 C19 122.9(5)
C6 C5 C19 126.7(5)
N6 C6 C5 112.4(5)
N6 C6 C25 125.8(5)
C5 C6 C25 121.8(5)
C8 C7 C12 120.0
C8 C7 C3 119.0(3)
C12 C7 C3 121.0(3)
C9 C8 C7 120.0
C9 C8 H8A 120.0
C7 C8 H8A 120.0
C8 C9 C10 120.0
C8 C9 H9A 120.0
C10 C9 H9A 120.0
C9 C10 C11 120.0
C9 C10 H10A 120.0
C11 C10 H10A 120.0
C12 C11 C10 120.0
C12 C11 H11A 120.0
C10 C11 H11A 120.0
C11 C12 C7 120.0
C11 C12 H12A 120.0
C7 C12 H12A 120.0
C14 C13 C18 120.0
C14 C13 C4 121.1(3)
C18 C13 C4 118.8(3)
C13 C14 C15 120.0
C13 C14 H14A 120.0
C15 C14 H14A 120.0
C14 C15 C16 120.0
C14 C15 H15A 120.0
C16 C15 H15A 120.0
C17 C16 C15 120.0
C17 C16 H16A 120.0
C15 C16 H16A 120.0
C18 C17 C16 120.0
C18 C17 H17A 120.0
C16 C17 H17A 120.0
C17 C18 C13 120.0
C17 C18 H18A 120.0
C13 C18 H18A 120.0
C20 C19 C24 120.0
C20 C19 C5 120.2(3)
C24 C19 C5 119.8(3)
C19 C20 C21 120.0
C19 C20 H20A 120.0
C21 C20 H20A 120.0
C20 C21 C22 120.0
C20 C21 H21A 120.0
C22 C21 H21A 120.0
C21 C22 C23 120.0
C21 C22 H22A 120.0
C23 C22 H22A 120.0
C24 C23 C22 120.0
C24 C23 H23A 120.0
C22 C23 H23A 120.0
C23 C24 C19 120.0
C23 C24 H24A 120.0
C19 C24 H24A 120.0
C26 C25 C30 118.5
C26 C25 C6 121.4(3)
C30 C25 C6 120.0(3)
C25 C26 C27 120.3
C25 C26 H26A 119.8
C27 C26 H26A 119.8
C28 C27 C26 120.7
C28 C27 H27A 119.6
C26 C27 H27A 119.6
C27 C28 C29 121.4
C27 C28 H28A 119.3
C29 C28 H28A 119.3
C28 C29 C30 118.5
C28 C29 H29A 120.7
C30 C29 H29A 120.7
C25 C30 C29 120.3
C25 C30 H30A 119.8
C29 C30 H30A 119.8
C32 C31 C36 120.0
C32 C31 P1 122.6(2)
C36 C31 P1 117.3(2)
C33 C32 C31 120.0
C33 C32 H32A 120.0
C31 C32 H32A 120.0
C34 C33 C32 120.0
C34 C33 H33A 120.0
C32 C33 H33A 120.0
C35 C34 C33 120.0
C35 C34 H34A 120.0
C33 C34 H34A 120.0
C34 C35 C36 120.0
C34 C35 H35A 120.0
C36 C35 H35A 120.0
C35 C36 C31 120.0
C35 C36 H36A 120.0
C31 C36 H36A 120.0
C38 C37 C42 120.0
C38 C37 P1 117.8(2)
C42 C37 P1 122.2(2)
C37 C38 C39 120.0
C37 C38 H38A 120.0
C39 C38 H38A 120.0
C40 C39 C38 120.0
C40 C39 H39A 120.0
C38 C39 H39A 120.0
C41 C40 C39 120.0
C41 C40 H40A 120.0
C39 C40 H40A 120.0
C40 C41 C42 120.0
C40 C41 H41A 120.0
C42 C41 H41A 120.0
C41 C42 C37 120.0
C41 C42 H42A 120.0
C37 C42 H42A 120.0
N7 C43 C44 112.1(5)
N7 C43 H43A 109.2
C44 C43 H43A 109.2
N7 C43 H43B 109.2
C44 C43 H43B 109.2
H43A C43 H43B 107.9
C45 C44 C43 112.1(5)
C45 C44 H44A 109.2
C43 C44 H44A 109.2
C45 C44 H44B 109.2
C43 C44 H44B 109.2
H44A C44 H44B 107.9
C44 C45 C46 115.0(5)
C44 C45 H45A 108.5
C46 C45 H45A 108.5
C44 C45 H45B 108.5
C46 C45 H45B 108.5
H45A C45 H45B 107.5
C45 C46 C47 114.1(5)
C45 C46 H46A 108.7
C47 C46 H46A 108.7
C45 C46 H46B 108.7
C47 C46 H46B 108.7
H46A C46 H46B 107.6
N8 C47 C46 115.0(5)
N8 C47 H47A 108.5
C46 C47 H47A 108.5
N8 C47 H47B 108.5
C46 C47 H47B 108.5
H47A C47 H47B 107.5
N9 C48 C49 110.8(5)
N9 C48 P2 126.8(4)
C49 C48 P2 122.0(4)
N10 C49 N8 130.0(5)
N10 C49 C48 110.0(5)
N8 C49 C48 120.0(5)
N11 C50 C51 109.7(5)
N11 C50 C54 124.9(5)
C51 C50 C54 125.4(5)
N12 C51 C50 112.3(5)
N12 C51 C60 122.1(5)
C50 C51 C60 125.5(5)
N13 C52 C53 111.8(5)
N13 C52 C66 122.7(5)
C53 C52 C66 124.9(5)
N14 C53 C52 110.1(5)
N14 C53 C72 126.3(5)
C52 C53 C72 123.5(5)
C55 C54 C59 120.0
C55 C54 C50 119.0(3)
C59 C54 C50 121.0(3)
C54 C55 C56 120.0
C54 C55 H55A 120.0
C56 C55 H55A 120.0
C57 C56 C55 120.0
C57 C56 H56A 120.0
C55 C56 H56A 120.0
C56 C57 C58 120.0
C56 C57 H57A 120.0
C58 C57 H57A 120.0
C57 C58 C59 120.0
C57 C58 H58A 120.0
C59 C58 H58A 120.0
C58 C59 C54 120.0
C58 C59 H59A 120.0
C54 C59 H59A 120.0
C61 C60 C65 120.0
C61 C60 C51 121.3(3)
C65 C60 C51 118.7(3)
C60 C61 C62 120.0
C60 C61 H61A 120.0
C62 C61 H61A 120.0
C63 C62 C61 120.0
C63 C62 H62A 120.0
C61 C62 H62A 120.0
C62 C63 C64 120.0
C62 C63 H63A 120.0
C64 C63 H63A 120.0
C65 C64 C63 120.0
C65 C64 H64A 120.0
C63 C64 H64A 120.0
C64 C65 C60 120.0
C64 C65 H65A 120.0
C60 C65 H65A 120.0
C67 C66 C71 120.0
C67 C66 C52 120.5(3)
C71 C66 C52 119.5(3)
C66 C67 C68 120.0
C66 C67 H67A 120.0
C68 C67 H67A 120.0
C69 C68 C67 120.0
C69 C68 H68A 120.0
C67 C68 H68A 120.0
C68 C69 C70 120.0
C68 C69 H69A 120.0
C70 C69 H69A 120.0
C71 C70 C69 120.0
C71 C70 H70A 120.0
C69 C70 H70A 120.0
C70 C71 C66 120.0
C70 C71 H71A 120.0
C66 C71 H71A 120.0
C73 C72 C77 120.0
C73 C72 C53 120.6(3)
C77 C72 C53 119.4(3)
C72 C73 C74 120.0
C72 C73 H73A 120.0
C74 C73 H73A 120.0
C75 C74 C73 120.0
C75 C74 H74A 120.0
C73 C74 H74A 120.0
C74 C75 C76 120.0
C74 C75 H75A 120.0
C76 C75 H75A 120.0
C77 C76 C75 120.0
C77 C76 H76A 120.0
C75 C76 H76A 120.0
C76 C77 C72 120.0
C76 C77 H77A 120.0
C72 C77 H77A 120.0
C79 C78 C83 120.0
C79 C78 P2 118.3(2)
C83 C78 P2 121.7(2)
C80 C79 C78 120.0
C80 C79 H79A 120.0
C78 C79 H79A 120.0
C81 C80 C79 120.0
C81 C80 H80A 120.0
C79 C80 H80A 120.0
C80 C81 C82 120.0
C80 C81 H81A 120.0
C82 C81 H81A 120.0
C83 C82 C81 120.0
C83 C82 H82A 120.0
C81 C82 H82A 120.0
C82 C83 C78 120.0
C82 C83 H83A 120.0
C78 C83 H83A 120.0
C85 C84 C89 120.0
C85 C84 P2 118.3(2)
C89 C84 P2 121.6(2)
C86 C85 C84 120.0
C86 C85 H85A 120.0
C84 C85 H85A 120.0
C87 C86 C85 120.0
C87 C86 H86A 120.0
C85 C86 H86A 120.0
C86 C87 C88 120.0
C86 C87 H87A 120.0
C88 C87 H87A 120.0
C89 C88 C87 120.0
C89 C88 H88A 120.0
C87 C88 H88A 120.0
C88 C89 C84 120.0
C88 C89 H89A 120.0
C84 C89 H89A 120.0
F1 B1 O5 110.0(5)
F1 B1 O1 107.4(4)
O5 B1 O1 110.3(5)
F1 B1 O3 108.1(5)
O5 B1 O3 110.4(4)
O1 B1 O3 110.6(5)
F2 B2 O2 108.0(5)
F2 B2 O4 107.0(5)
O2 B2 O4 114.5(5)
F2 B2 O6 106.4(5)
O2 B2 O6 110.9(5)
O4 B2 O6 109.7(5)
F3 B3 O9 109.0(5)
F3 B3 O11 108.7(5)
O9 B3 O11 111.6(5)
F3 B3 O7 107.5(5)
O9 B3 O7 110.1(5)
O11 B3 O7 109.8(5)
F4 B4 O8 108.3(5)
F4 B4 O10 107.6(5)
O8 B4 O10 112.2(5)
F4 B4 O12 107.5(5)
O8 B4 O12 110.9(5)
O10 B4 O12 110.1(5)

loop_
_geom_bond_atom_site_label_1
_geom_bond_atom_site_label_2
_geom_bond_distance
Fe1 N5 1.904(4)
Fe1 N4 1.902(5)
Fe1 N3 1.904(4)
Fe1 N1 1.908(4)
Fe1 N2 1.919(4)
Fe1 N6 1.916(4)
Fe2 N11 1.899(5)
Fe2 N14 1.893(4)
Fe2 N13 1.899(5)
Fe2 N9 1.898(4)
Fe2 N12 1.920(4)
Fe2 N10 1.932(4)
P1 C37 1.795(3)
P1 C31 1.827(3)
P1 C1 1.844(5)
P1 S1 1.933(3)
P2 C84 1.808(3)
P2 C78 1.826(3)
P2 C48 1.840(5)
P2 S2 1.953(2)
F1 B1 1.359(7)
F2 B2 1.371(7)
F3 B3 1.335(8)
F4 B4 1.364(7)
O1 N1 1.373(5)
O1 B1 1.482(7)
O2 N2 1.417(5)
O2 B2 1.464(7)
O3 N3 1.381(5)
O3 B1 1.498(7)
O4 N4 1.373(6)
O4 B2 1.475(8)
O5 N5 1.397(5)
O5 B1 1.475(8)
O6 N6 1.377(5)
O6 B2 1.515(7)
O7 N9 1.357(5)
O7 B3 1.498(8)
O8 N10 1.394(5)
O8 B4 1.479(7)
O9 N11 1.376(5)
O9 B3 1.476(7)
O10 N12 1.343(5)
O10 B4 1.481(8)
O11 N13 1.377(6)
O11 B3 1.489(8)
O12 N14 1.391(5)
O12 B4 1.499(7)
N1 C1 1.303(6)
N2 C2 1.288(6)
N3 C3 1.330(7)
N4 C4 1.348(7)
N5 C5 1.315(7)
N6 C6 1.309(7)
N7 C2 1.346(6)
N7 C43 1.473(7)
N7 H7A 0.8800
N8 C49 1.367(7)
N8 C47 1.449(7)
N8 H8B 0.8800
N9 C48 1.306(7)
N10 C49 1.314(6)
N11 C50 1.334(6)
N12 C51 1.345(7)
N13 C52 1.330(7)
N14 C53 1.316(6)
C1 C2 1.498(7)
C3 C4 1.443(8)
C3 C7 1.485(7)
C4 C13 1.489(6)
C5 C6 1.449(8)
C5 C19 1.465(6)
C6 C25 1.470(6)
C7 C8 1.3900
C7 C12 1.3900
C8 C9 1.3900
C8 H8A 0.9500
C9 C10 1.3900
C9 H9A 0.9500
C10 C11 1.3900
C10 H10A 0.9500
C11 C12 1.3900
C11 H11A 0.9500
C12 H12A 0.9500
C13 C14 1.3900
C13 C18 1.3900
C14 C15 1.3900
C14 H14A 0.9500
C15 C16 1.3900
C15 H15A 0.9500
C16 C17 1.3900
C16 H16A 0.9500
C17 C18 1.3900
C17 H17A 0.9500
C18 H18A 0.9500
C19 C20 1.3900
C19 C24 1.3900
C20 C21 1.3900
C20 H20A 0.9500
C21 C22 1.3900
C21 H21A 0.9500
C22 C23 1.3900
C22 H22A 0.9500
C23 C24 1.3900
C23 H23A 0.9500
C24 H24A 0.9500
C25 C26 1.3892
C25 C30 1.4146
C26 C27 1.4185
C26 H26A 0.9500
C27 C28 1.3534
C27 H27A 0.9500
C28 C29 1.3914
C28 H28A 0.9500
C29 C30 1.4347
C29 H29A 0.9500
C30 H30A 0.9500
C31 C32 1.3900
C31 C36 1.3900
C32 C33 1.3900
C32 H32A 0.9500
C33 C34 1.3900
C33 H33A 0.9500
C34 C35 1.3900
C34 H34A 0.9500
C35 C36 1.3900
C35 H35A 0.9500
C36 H36A 0.9500
C37 C38 1.3900
C37 C42 1.3900
C38 C39 1.3900
C38 H38A 0.9500
C39 C40 1.3900
C39 H39A 0.9500
C40 C41 1.3900
C40 H40A 0.9500
C41 C42 1.3900
C41 H41A 0.9500
C42 H42A 0.9500
C43 C44 1.524(8)
C43 H43A 0.9900
C43 H43B 0.9900
C44 C45 1.515(7)
C44 H44A 0.9900
C44 H44B 0.9900
C45 C46 1.536(7)
C45 H45A 0.9900
C45 H45B 0.9900
C46 C47 1.546(8)
C46 H46A 0.9900
C46 H46B 0.9900
C47 H47A 0.9900
C47 H47B 0.9900
C48 C49 1.481(8)
C50 C51 1.448(8)
C50 C54 1.478(6)
C51 C60 1.494(6)
C52 C53 1.437(7)
C52 C66 1.478(6)
C53 C72 1.484(6)
C54 C55 1.3900
C54 C59 1.3900
C55 C56 1.3900
C55 H55A 0.9500
C56 C57 1.3900
C56 H56A 0.9500
C57 C58 1.3900
C57 H57A 0.9500
C58 C59 1.3900
C58 H58A 0.9500
C59 H59A 0.9500
C60 C61 1.3900
C60 C65 1.3900
C61 C62 1.3900
C61 H61A 0.9500
C62 C63 1.3900
C62 H62A 0.9500
C63 C64 1.3900
C63 H63A 0.9500
C64 C65 1.3900
C64 H64A 0.9500
C65 H65A 0.9500
C66 C67 1.3900
C66 C71 1.3900
C67 C68 1.3900
C67 H67A 0.9500
C68 C69 1.3900
C68 H68A 0.9500
C69 C70 1.3900
C69 H69A 0.9500
C70 C71 1.3900
C70 H70A 0.9500
C71 H71A 0.9500
C72 C73 1.3900
C72 C77 1.3900
C73 C74 1.3900
C73 H73A 0.9500
C74 C75 1.3900
C74 H74A 0.9500
C75 C76 1.3900
C75 H75A 0.9500
C76 C77 1.3900
C76 H76A 0.9500
C77 H77A 0.9500
C78 C79 1.3900
C78 C83 1.3900
C79 C80 1.3900
C79 H79A 0.9500
C80 C81 1.3900
C80 H80A 0.9500
C81 C82 1.3900
C81 H81A 0.9500
C82 C83 1.3900
C82 H82A 0.9500
C83 H83A 0.9500
C84 C85 1.3900
C84 C89 1.3900
C85 C86 1.3900
C85 H85A 0.9500
C86 C87 1.3900
C86 H86A 0.9500
C87 C88 1.3900
C87 H87A 0.9500
C88 C89 1.3900
C88 H88A 0.9500
C89 H89A 0.9500

loop_
_geom_hbond_atom_site_label_D
_geom_hbond_atom_site_label_H
_geom_hbond_atom_site_label_A
_geom_hbond_distance_DH
_geom_hbond_distance_HA
_geom_hbond_distance_DA
_geom_hbond_angle_DHA
_geom_hbond_site_symmetry_A
_geom_hbond_publ_flag
N7 H7A S1 0.880 2.367 3.173 152 1_555 yes
N8 H8B S2 0.880 2.461 3.222 145 1_555 yes

loop_
_geom_torsion_atom_site_label_1
_geom_torsion_atom_site_label_2
_geom_torsion_atom_site_label_3
_geom_torsion_atom_site_label_4
_geom_torsion
B1 O1 N1 C1 146.6(5)
B1 O1 N1 Fe1 -17.0(5)
N5 Fe1 N1 C1 -109.6(4)
N4 Fe1 N1 C1 87.8(4)
N3 Fe1 N1 C1 164.5(4)
N2 Fe1 N1 C1 5.7(4)
N6 Fe1 N1 C1 -53.4(6)
N5 Fe1 N1 O1 53.3(4)
N4 Fe1 N1 O1 -109.4(4)
N3 Fe1 N1 O1 -32.7(4)
N2 Fe1 N1 O1 168.6(4)
N6 Fe1 N1 O1 109.5(5)
B2 O2 N2 C2 152.5(5)
B2 O2 N2 Fe1 -15.8(5)
N5 Fe1 N2 C2 81.0(4)
N4 Fe1 N2 C2 -117.1(4)
N3 Fe1 N2 C2 -59.1(7)
N1 Fe1 N2 C2 0.5(4)
N6 Fe1 N2 C2 157.0(4)
N5 Fe1 N2 O2 -111.1(4)
N4 Fe1 N2 O2 50.8(3)
N3 Fe1 N2 O2 108.8(5)
N1 Fe1 N2 O2 168.4(4)
N6 Fe1 N2 O2 -35.1(3)
B1 O3 N3 C3 154.3(5)
B1 O3 N3 Fe1 -12.1(5)
N5 Fe1 N3 C3 155.9(4)
N4 Fe1 N3 C3 -0.2(4)
N1 Fe1 N3 C3 -117.4(4)
N2 Fe1 N3 C3 -60.1(6)
N6 Fe1 N3 C3 80.5(4)
N5 Fe1 N3 O3 -37.9(4)
N4 Fe1 N3 O3 166.1(4)
N1 Fe1 N3 O3 48.8(4)
N2 Fe1 N3 O3 106.1(5)
N6 Fe1 N3 O3 -113.3(3)
B2 O4 N4 C4 147.5(5)
B2 O4 N4 Fe1 -15.3(5)
N5 Fe1 N4 C4 -52.1(6)
N3 Fe1 N4 C4 5.7(4)
N1 Fe1 N4 C4 89.3(4)
N2 Fe1 N4 C4 164.4(4)
N6 Fe1 N4 C4 -107.7(4)
N5 Fe1 N4 O4 109.8(5)
N3 Fe1 N4 O4 167.7(4)
N1 Fe1 N4 O4 -108.8(4)
N2 Fe1 N4 O4 -33.6(4)
N6 Fe1 N4 O4 54.3(4)
B1 O5 N5 C5 146.7(5)
B1 O5 N5 Fe1 -16.4(5)
N4 Fe1 N5 C5 -50.9(7)
N3 Fe1 N5 C5 -107.1(4)
N1 Fe1 N5 C5 163.1(4)
N2 Fe1 N5 C5 88.5(4)
N6 Fe1 N5 C5 6.3(4)
N4 Fe1 N5 O5 111.5(5)
N3 Fe1 N5 O5 55.2(4)
N1 Fe1 N5 O5 -34.5(4)
N2 Fe1 N5 O5 -109.1(4)
N6 Fe1 N5 O5 168.7(4)
B2 O6 N6 C6 155.5(5)
B2 O6 N6 Fe1 -14.7(5)
N5 Fe1 N6 C6 -2.3(4)
N4 Fe1 N6 C6 154.0(4)
N3 Fe1 N6 C6 78.3(4)
N1 Fe1 N6 C6 -60.2(6)
N2 Fe1 N6 C6 -117.2(4)
N5 Fe1 N6 O6 167.9(4)
N4 Fe1 N6 O6 -35.9(4)
N3 Fe1 N6 O6 -111.5(4)
N1 Fe1 N6 O6 109.9(5)
N2 Fe1 N6 O6 53.0(4)
B3 O7 N9 C48 154.0(5)
B3 O7 N9 Fe2 -13.5(6)
N11 Fe2 N9 C48 155.5(4)
N14 Fe2 N9 C48 -60.4(7)
N13 Fe2 N9 C48 -116.8(4)
N12 Fe2 N9 C48 78.7(4)
N10 Fe2 N9 C48 -3.0(4)
N11 Fe2 N9 O7 -37.3(4)
N14 Fe2 N9 O7 106.8(6)
N13 Fe2 N9 O7 50.4(4)
N12 Fe2 N9 O7 -114.1(4)
N10 Fe2 N9 O7 164.2(4)
B4 O8 N10 C49 135.6(5)
B4 O8 N10 Fe2 -19.8(5)
N11 Fe2 N10 C49 -44.0(6)
N14 Fe2 N10 C49 172.4(4)
N13 Fe2 N10 C49 96.0(4)
N9 Fe2 N10 C49 12.7(4)
N12 Fe2 N10 C49 -99.6(4)
N11 Fe2 N10 O8 111.0(5)
N14 Fe2 N10 O8 -32.5(4)
N13 Fe2 N10 O8 -108.9(4)
N9 Fe2 N10 O8 167.7(4)
N12 Fe2 N10 O8 55.5(4)
B3 O9 N11 C50 145.3(5)
B3 O9 N11 Fe2 -17.5(5)
N14 Fe2 N11 C50 88.5(4)
N13 Fe2 N11 C50 164.7(4)
N9 Fe2 N11 C50 -106.6(4)
N12 Fe2 N11 C50 5.5(4)
N10 Fe2 N11 C50 -51.6(6)
N14 Fe2 N11 O9 -109.4(3)
N13 Fe2 N11 O9 -33.2(4)
N9 Fe2 N11 O9 55.6(4)
N12 Fe2 N11 O9 167.6(4)
N10 Fe2 N11 O9 110.5(5)
B4 O10 N12 C51 148.0(5)
B4 O10 N12 Fe2 -16.4(5)
N11 Fe2 N12 C51 2.2(4)
N14 Fe2 N12 C51 -110.9(4)
N13 Fe2 N12 C51 -55.7(7)
N9 Fe2 N12 C51 84.6(4)
N10 Fe2 N12 C51 160.6(4)
N11 Fe2 N12 O10 166.9(4)
N14 Fe2 N12 O10 53.7(4)
N13 Fe2 N12 O10 109.0(5)
N9 Fe2 N12 O10 -110.7(4)
N10 Fe2 N12 O10 -34.8(3)
B3 O11 N13 C52 143.6(5)
B3 O11 N13 Fe2 -17.8(5)
N11 Fe2 N13 C52 -107.0(4)
N14 Fe2 N13 C52 6.3(4)
N9 Fe2 N13 C52 165.9(4)
N12 Fe2 N13 C52 -50.7(7)
N10 Fe2 N13 C52 89.4(4)
N11 Fe2 N13 O11 54.0(4)
N14 Fe2 N13 O11 167.3(4)
N9 Fe2 N13 O11 -33.1(4)
N12 Fe2 N13 O11 110.3(5)
N10 Fe2 N13 O11 -109.6(4)
B4 O12 N14 C53 151.3(5)
B4 O12 N14 Fe2 -17.6(5)
N11 Fe2 N14 C53 81.3(5)
N13 Fe2 N14 C53 -1.2(4)
N9 Fe2 N14 C53 -59.5(7)
N12 Fe2 N14 C53 158.2(4)
N10 Fe2 N14 C53 -115.0(4)
N11 Fe2 N14 O12 -110.1(4)
N13 Fe2 N14 O12 167.4(4)
N9 Fe2 N14 O12 109.1(5)
N12 Fe2 N14 O12 -33.2(4)
N10 Fe2 N14 O12 53.5(4)
O1 N1 C1 C2 -173.3(4)
Fe1 N1 C1 C2 -9.6(6)
O1 N1 C1 P1 -1.7(7)
Fe1 N1 C1 P1 162.0(3)
C37 P1 C1 N1 32.4(5)
C31 P1 C1 N1 -83.4(5)
S1 P1 C1 N1 154.2(4)
C37 P1 C1 C2 -157.3(4)
C31 P1 C1 C2 86.9(5)
S1 P1 C1 C2 -35.5(5)
O2 N2 C2 N7 9.7(8)
Fe1 N2 C2 N7 177.8(5)
O2 N2 C2 C1 -173.5(4)
Fe1 N2 C2 C1 -5.3(6)
C43 N7 C2 N2 -12.5(10)
C43 N7 C2 C1 170.9(5)
N1 C1 C2 N2 9.0(6)
P1 C1 C2 N2 -162.4(4)
N1 C1 C2 N7 -173.7(5)
P1 C1 C2 N7 14.9(7)
O3 N3 C3 C4 -171.4(4)
Fe1 N3 C3 C4 -4.7(6)
O3 N3 C3 C7 6.6(7)
Fe1 N3 C3 C7 173.3(3)
O4 N4 C4 C3 -172.8(4)
Fe1 N4 C4 C3 -9.5(6)
O4 N4 C4 C13 2.8(7)
Fe1 N4 C4 C13 166.2(4)
N3 C3 C4 N4 8.6(6)
C7 C3 C4 N4 -169.4(4)
N3 C3 C4 C13 -166.9(4)
C7 C3 C4 C13 15.1(8)
O5 N5 C5 C6 -172.2(4)
Fe1 N5 C5 C6 -8.5(6)
O5 N5 C5 C19 3.6(7)
Fe1 N5 C5 C19 167.3(3)
O6 N6 C6 C5 -172.0(4)
Fe1 N6 C6 C5 -1.5(6)
O6 N6 C6 C25 6.7(8)
Fe1 N6 C6 C25 177.2(4)
N5 C5 C6 N6 6.1(7)
C19 C5 C6 N6 -169.5(5)
N5 C5 C6 C25 -172.7(5)
C19 C5 C6 C25 11.7(8)
N3 C3 C7 C8 -137.2(4)
C4 C3 C7 C8 40.6(6)
N3 C3 C7 C12 41.5(6)
C4 C3 C7 C12 -140.7(4)
C12 C7 C8 C9 0.0
C3 C7 C8 C9 178.7(4)
C7 C8 C9 C10 0.0
C8 C9 C10 C11 0.0
C9 C10 C11 C12 0.0
C10 C11 C12 C7 0.0
C8 C7 C12 C11 0.0
C3 C7 C12 C11 -178.7(4)
N4 C4 C13 C14 41.7(6)
C3 C4 C13 C14 -143.4(4)
N4 C4 C13 C18 -136.9(4)
C3 C4 C13 C18 38.0(6)
C18 C13 C14 C15 0.0
C4 C13 C14 C15 -178.6(4)
C13 C14 C15 C16 0.0
C14 C15 C16 C17 0.0
C15 C16 C17 C18 0.0
C16 C17 C18 C13 0.0
C14 C13 C18 C17 0.0
C4 C13 C18 C17 178.6(4)
N5 C5 C19 C20 -120.9(5)
C6 C5 C19 C20 54.2(6)
N5 C5 C19 C24 59.6(6)
C6 C5 C19 C24 -125.3(5)
C24 C19 C20 C21 0.0
C5 C19 C20 C21 -179.5(4)
C19 C20 C21 C22 0.0
C20 C21 C22 C23 0.0
C21 C22 C23 C24 0.0
C22 C23 C24 C19 0.0
C20 C19 C24 C23 0.0
C5 C19 C24 C23 179.5(4)
N6 C6 C25 C26 -135.8(5)
C5 C6 C25 C26 42.8(6)
N6 C6 C25 C30 46.8(7)
C5 C6 C25 C30 -134.6(4)
C30 C25 C26 C27 6.0
C6 C25 C26 C27 -171.5(4)
C25 C26 C27 C28 -4.3
C26 C27 C28 C29 0.4
C27 C28 C29 C30 1.6
C26 C25 C30 C29 -4.0
C6 C25 C30 C29 173.5(4)
C28 C29 C30 C25 0.2
C37 P1 C31 C32 -113.4(3)
C1 P1 C31 C32 2.8(3)
S1 P1 C31 C32 125.2(2)
C37 P1 C31 C36 69.5(3)
C1 P1 C31 C36 -174.3(3)
S1 P1 C31 C36 -52.0(2)
C36 C31 C32 C33 0.0
P1 C31 C32 C33 -177.0(3)
C31 C32 C33 C34 0.0
C32 C33 C34 C35 0.0
C33 C34 C35 C36 0.0
C34 C35 C36 C31 0.0
C32 C31 C36 C35 0.0
P1 C31 C36 C35 177.2(3)
C31 P1 C37 C38 -171.3(2)
C1 P1 C37 C38 77.1(3)
S1 P1 C37 C38 -47.3(2)
C31 P1 C37 C42 6.9(3)
C1 P1 C37 C42 -104.7(3)
S1 P1 C37 C42 130.97(19)
C42 C37 C38 C39 0.0
P1 C37 C38 C39 178.3(3)
C37 C38 C39 C40 0.0
C38 C39 C40 C41 0.0
C39 C40 C41 C42 0.0
C40 C41 C42 C37 0.0
C38 C37 C42 C41 0.0
P1 C37 C42 C41 -178.2(3)
C2 N7 C43 C44 -105.0(6)
N7 C43 C44 C45 -59.1(6)
C43 C44 C45 C46 -167.1(5)
C44 C45 C46 C47 -57.2(7)
C49 N8 C47 C46 -74.0(7)
C45 C46 C47 N8 -42.9(7)
O7 N9 C48 C49 -173.1(4)
Fe2 N9 C48 C49 -5.6(6)
O7 N9 C48 P2 -1.1(7)
Fe2 N9 C48 P2 166.4(3)
C84 P2 C48 N9 12.1(6)
C78 P2 C48 N9 -101.7(5)
S2 P2 C48 N9 135.6(4)
C84 P2 C48 C49 -176.7(4)
C78 P2 C48 C49 69.5(5)
S2 P2 C48 C49 -53.2(5)
O8 N10 C49 N8 9.3(8)
Fe2 N10 C49 N8 165.3(4)
O8 N10 C49 C48 -174.4(4)
Fe2 N10 C49 C48 -18.4(6)
C47 N8 C49 N10 -12.9(9)
C47 N8 C49 C48 171.1(5)
N9 C48 C49 N10 14.9(6)
P2 C48 C49 N10 -157.5(4)
N9 C48 C49 N8 -168.4(5)
P2 C48 C49 N8 19.1(7)
O9 N11 C50 C51 -173.9(4)
Fe2 N11 C50 C51 -11.0(6)
O9 N11 C50 C54 6.2(7)
Fe2 N11 C50 C54 169.0(3)
O10 N12 C51 C50 -173.5(4)
Fe2 N12 C51 C50 -8.5(6)
O10 N12 C51 C60 6.1(7)
Fe2 N12 C51 C60 171.1(3)
N11 C50 C51 N12 11.9(6)
C54 C50 C51 N12 -168.1(4)
N11 C50 C51 C60 -167.7(4)
C54 C50 C51 C60 12.3(8)
O11 N13 C52 C53 -172.0(4)
Fe2 N13 C52 C53 -9.8(6)
O11 N13 C52 C66 0.1(7)
Fe2 N13 C52 C66 162.2(4)
O12 N14 C53 C52 -172.4(4)
Fe2 N14 C53 C52 -3.5(6)
O12 N14 C53 C72 3.2(8)
Fe2 N14 C53 C72 172.1(4)
N13 C52 C53 N14 8.1(7)
C66 C52 C53 N14 -163.7(5)
N13 C52 C53 C72 -167.6(5)
C66 C52 C53 C72 20.5(8)
N11 C50 C54 C55 -143.2(4)
C51 C50 C54 C55 36.9(6)
N11 C50 C54 C59 36.0(6)
C51 C50 C54 C59 -144.0(4)
C59 C54 C55 C56 0.0
C50 C54 C55 C56 179.1(3)
C54 C55 C56 C57 0.0
C55 C56 C57 C58 0.0
C56 C57 C58 C59 0.0
C57 C58 C59 C54 0.0
C55 C54 C59 C58 0.0
C50 C54 C59 C58 -179.1(4)
N12 C51 C60 C61 44.2(6)
C50 C51 C60 C61 -136.2(4)
N12 C51 C60 C65 -138.0(4)
C50 C51 C60 C65 41.6(6)
C65 C60 C61 C62 0.0
C51 C60 C61 C62 177.8(4)
C60 C61 C62 C63 0.0
C61 C62 C63 C64 0.0
C62 C63 C64 C65 0.0
C63 C64 C65 C60 0.0
C61 C60 C65 C64 0.0
C51 C60 C65 C64 -177.8(4)
N13 C52 C66 C67 56.5(6)
C53 C52 C66 C67 -132.5(5)
N13 C52 C66 C71 -121.2(5)
C53 C52 C66 C71 49.8(6)
C71 C66 C67 C68 0.0
C52 C66 C67 C68 -177.7(4)
C66 C67 C68 C69 0.0
C67 C68 C69 C70 0.0
C68 C69 C70 C71 0.0
C69 C70 C71 C66 0.0
C67 C66 C71 C70 0.0
C52 C66 C71 C70 177.7(4)
N14 C53 C72 C73 43.3(7)
C52 C53 C72 C73 -141.6(4)
N14 C53 C72 C77 -137.8(5)
C52 C53 C72 C77 37.2(6)
C77 C72 C73 C74 0.0
C53 C72 C73 C74 178.8(4)
C72 C73 C74 C75 0.0
C73 C74 C75 C76 0.0
C74 C75 C76 C77 0.0
C75 C76 C77 C72 0.0
C73 C72 C77 C76 0.0
C53 C72 C77 C76 -178.9(4)
C84 P2 C78 C79 93.4(3)
C48 P2 C78 C79 -149.2(3)
S2 P2 C78 C79 -30.1(3)
C84 P2 C78 C83 -88.8(3)
C48 P2 C78 C83 28.6(3)
S2 P2 C78 C83 147.7(2)
C83 C78 C79 C80 0.0
P2 C78 C79 C80 177.8(3)
C78 C79 C80 C81 0.0
C79 C80 C81 C82 0.0
C80 C81 C82 C83 0.0
C81 C82 C83 C78 0.0
C79 C78 C83 C82 0.0
P2 C78 C83 C82 -177.8(3)
C78 P2 C84 C85 -156.2(2)
C48 P2 C84 C85 94.7(3)
S2 P2 C84 C85 -29.2(2)
C78 P2 C84 C89 21.1(3)
C48 P2 C84 C89 -88.0(3)
S2 P2 C84 C89 148.07(19)
C89 C84 C85 C86 0.0
P2 C84 C85 C86 177.4(3)
C84 C85 C86 C87 0.0
C85 C86 C87 C88 0.0
C86 C87 C88 C89 0.0
C87 C88 C89 C84 0.0
C85 C84 C89 C88 0.0
P2 C84 C89 C88 -177.3(3)
N5 O5 B1 F1 -171.3(4)
N5 O5 B1 O1 70.4(5)
N5 O5 B1 O3 -52.2(6)
N1 O1 B1 F1 -172.2(4)
N1 O1 B1 O5 -52.4(6)
N1 O1 B1 O3 70.0(6)
N3 O3 B1 F1 -170.5(4)
N3 O3 B1 O5 69.2(6)
N3 O3 B1 O1 -53.2(6)
N2 O2 B2 F2 -171.2(4)
N2 O2 B2 O4 -52.2(6)
N2 O2 B2 O6 72.6(5)
N4 O4 B2 F2 -170.1(4)
N4 O4 B2 O2 70.3(6)
N4 O4 B2 O6 -55.1(5)
N6 O6 B2 F2 -172.6(4)
N6 O6 B2 O2 -55.4(6)
N6 O6 B2 O4 72.0(5)
N11 O9 B3 F3 -168.0(4)
N11 O9 B3 O11 71.9(6)
N11 O9 B3 O7 -50.4(6)
N13 O11 B3 F3 -171.6(4)
N13 O11 B3 O9 -51.3(6)
N13 O11 B3 O7 71.1(5)
N9 O7 B3 F3 -172.5(4)
N9 O7 B3 O9 68.9(6)
N9 O7 B3 O11 -54.4(6)
N10 O8 B4 F4 -168.5(4)
N10 O8 B4 O10 -49.9(6)
N10 O8 B4 O12 73.7(5)
N12 O10 B4 F4 -169.1(4)
N12 O10 B4 O8 71.9(6)
N12 O10 B4 O12 -52.2(6)
N14 O12 B4 F4 -171.3(4)
N14 O12 B4 O8 -53.1(6)
N14 O12 B4 O10 71.7(5)

loop_
_platon_squeeze_void_nr
_platon_squeeze_void_average_x
_platon_squeeze_void_average_y
_platon_squeeze_void_average_z
_platon_squeeze_void_volume
_platon_squeeze_void_count_electrons
_platon_squeeze_void_content
1 0.185 0.021 0.807 141 75 ' '
2 0.000 0.500 0.500 205 96 ' '
3 -0.036 0.500 0.000 383 168 ' '
4 -0.185 0.979 0.193 141 73 ' '
5 0.500 1.000 0.500 361 167 ' '
